data_4124500
loop_
_publ_author_name
'Hess, R.F.'
'Gordon, P.L.'
'Tait, C.D.'
'Dorhout, P.K.'
'Abney, K.D.'

_publ_section_title
;
 Synthesis and structural characterization of the first quaternary
 plutonium thiophosphates : K3 Pu (P S4)2 and A Pu P2 S7 (A = K, Rb,Cs)
;
_journal_name_full 'Journal of the American Chemical Society'
_journal_page_first 1327
_journal_page_last 1333
_journal_volume 124
_journal_year 2002
_chemical_formula_sum 'K P2 Pu S7'
_chemical_name_systematic 'K Pu (P2 S7)'
_space_group_IT_number 14
_symmetry_space_group_name_Hall '-P 2ybc'
_symmetry_space_group_name_H-M 'P 1 21/c 1'
_cell_angle_alpha 90
_cell_angle_beta 90.218
_cell_angle_gamma 90
_cell_formula_units_Z 4
_cell_length_a 9.641
_cell_length_b 12.255
_cell_length_c 9.0152
_cell_volume 1065.142
_citation_journal_id_ASTM JACSAT
_cod_data_source_file Hess_JACSAT_2002_326.cif
_cod_data_source_block K1P2Pu1S7
_cod_original_formula_sum 'K1 P2 Pu1 S7'
_cod_database_code 4124500

loop_
_symmetry_equiv_pos_as_xyz
x,y,z
-x,y+1/2,-z+1/2
-x,-y,-z
x,-y-1/2,z-1/2

loop_
_atom_site_label
_atom_site_type_symbol
_atom_site_fract_x
_atom_site_fract_y
_atom_site_fract_z
_atom_site_occupancy
_atom_site_U_iso_or_equiv
S5 S-2 0.9095 0.8331 -0.0725 1 0.0
S1 S-2 0.0163 0.4404 0.1804 1 0.0
S6 S-2 0.6254 0.7938 0.1119 1 0.0
P2 P+5 0.7226 0.8999 -0.0226 1 0.0
S2 S-2 0.6621 0.5244 -0.0704 1 0.0
S4 S-2 0.627 0.555 0.2898 1 0.0
P1 P+5 0.1867 0.5371 0.1981 1 0.0
Pu1 Pu+3 0.8563 0.6429 0.1082 1 0.0
S7 S-2 0.7502 0.0555 0.0785 1 0.0
S3 S-2 0.1492 0.6949 0.1452 1 0.0
K1 K+1 0.3929 0.6936 0.8686 1 0.0
